data_1525640
loop_
_publ_author_name
'Belik, A.A.'
'Lazoryak, B.I.'
'Morozov, V.A.'
'Khasanov, S.S.'
'Grechkin, S.V.'

_publ_section_title
;
 Crystal structures of double vanadates Ca9 R (V O4)7. III. R= Nd, Sm, Gd
 or Ce
;
_journal_name_full Kristallografiya
_journal_page_first 798
_journal_page_last 803
_journal_volume 45
_journal_year 2000
_chemical_formula_sum 'Ca9 Gd O28 V7'
_chemical_name_systematic 'Ca9 Gd (V O4)7'
_space_group_IT_number 161
_symmetry_space_group_name_Hall 'R 3 -2"c'
_symmetry_space_group_name_H-M 'R 3 c :H'
_cell_angle_alpha 90
_cell_angle_beta 90
_cell_angle_gamma 120
_cell_formula_units_Z 6
_cell_length_a 10.8631
_cell_length_b 10.8631
_cell_length_c 38.072
_cell_volume 3890.845
_citation_journal_id_ASTM KRISAJ
_cod_data_source_file Belik_KRISAJ_2000_185.cif
_cod_data_source_block Ca9Gd1O28V7
_cod_original_cell_volume 3890.844
_cod_original_formula_sum 'Ca9 Gd1 O28 V7'
_cod_database_code 1525640

loop_
_symmetry_equiv_pos_as_xyz
x,y,z
-y,x-y,z
-x+y,-x,z
-y,-x,z+1/2
x,x-y,z+1/2
-x+y,y,z+1/2
x+2/3,y+1/3,z+1/3
-y+2/3,x-y+1/3,z+1/3
-x+y+2/3,-x+1/3,z+1/3
-y+2/3,-x+1/3,z+5/6
x+2/3,x-y+1/3,z+5/6
-x+y+2/3,y+1/3,z+5/6
x+1/3,y+2/3,z+2/3
-y+1/3,x-y+2/3,z+2/3
-x+y+1/3,-x+2/3,z+2/3
-y+1/3,-x+2/3,z+7/6
x+1/3,x-y+2/3,z+7/6
-x+y+1/3,y+2/3,z+7/6

loop_
_atom_site_label
_atom_site_type_symbol
_atom_site_fract_x
_atom_site_fract_y
_atom_site_fract_z
_atom_site_occupancy
_atom_site_U_iso_or_equiv
V1 V+5 0 0 0.2661 1 0.0
Ca4 Ca+2 0 0 0 1 0.0
V3 V+5 0.6536 0.8472 0.0317 1 0.0
Gd2 Gd+3 0.6128 0.8232 0.2333 0.159 0.0
O9 O-2 0.825 0.92 0.0495 1 0.0
Gd1 Gd+3 0.7253 0.8585 0.4303 0.174 0.0
O2 O-2 0.017 0.8661 0.2576 1 0.0
Ca3 Ca+2 0.1242 0.27 0.3249 1 0.0
V2 V+5 0.6827 0.8569 0.1332 1 0.0
O4 O-2 0.763 0.756 0.125 1 0.0
O7 O-2 0.59 0.955 0.0463 1 0.0
O6 O-2 0.497 0.752 0.1253 1 0.0
Ca2 Ca+2 0.6128 0.8232 0.2333 0.841 0.0
O1 O-2 0 0 0.3129 1 0.0
O5 O-2 0.73 0.028 0.1135 1 0.0
O8 O-2 0.569 0.688 0.0516 1 0.0
Ca1 Ca+2 0.7253 0.8585 0.4303 0.826 0.0
O10 O-2 0.6353 0.823 0.9904 1 0.0
O3 O-2 0.706 0.909 0.177 1 0.0
